data_7021288
loop_
_publ_author_name
'Patel, Dipti'
'Tuna, Floriana'
'McInnes, Eric J L'
'McMaster, Jonathan'
'Lewis, William'
'Blake, Alexander J'
'Liddle, Stephen T'

_publ_section_title
;
 A triamido-uranium(V) inverse-sandwich 10\p-toluene tetraanion arene
 complex.
;
_journal_issue 15
_journal_name_full 'Dalton transactions (Cambridge, England : 2003)'
_journal_page_first 5224
_journal_page_last 5227
_journal_paper_doi 10.1039/c3dt50255d
_journal_volume 42
_journal_year 2013
_chemical_formula_moiety 'C63 H88 N6 Si6 U2 1.5(C6 H14)'
_chemical_formula_sum 'C72 H109 N6 Si6 U2'
_chemical_formula_weight 1703.25
_chemical_name_systematic
;
?
;
_space_group_IT_number 113
_symmetry_cell_setting tetragonal
_symmetry_space_group_name_Hall 'P -4 2ab'
_symmetry_space_group_name_H-M 'P -4 21 m'
_atom_sites_solution_hydrogens 'geom, Me from difmap'
_atom_sites_solution_primary direct
_atom_sites_solution_secondary difmap
_audit_creation_method SHELXL-97
_cell_angle_alpha 90.00
_cell_angle_beta 90.00
_cell_angle_gamma 90.00
_cell_formula_units_Z 4
_cell_length_a 23.0405(3)
_cell_length_b 23.0405(3)
_cell_length_c 15.9177(2)
_cell_measurement_reflns_used 14300
_cell_measurement_temperature 90(2)
_cell_measurement_theta_max 74.46
_cell_measurement_theta_min 3.37
_cell_volume 8450.14(19)
_computing_cell_refinement
;
CrysAlisPro, Oxford Diffraction Ltd.,
Version 1.171.34.36 (release 02-08-2010 CrysAlis171 .NET)
(compiled Nov 6 2009,16:24:50)
;
_computing_data_collection
;
CrysAlisPro, Oxford Diffraction Ltd.,
Version 1.171.34.36 (release 02-08-2010 CrysAlis171 .NET)
(compiled Nov 6 2009,16:24:50)
;
_computing_data_reduction
;
CrysAlisPro, Oxford Diffraction Ltd.,
Version 1.171.34.36 (release 02-08-2010 CrysAlis171 .NET)
(compiled Nov 6 2009,16:24:50)
;
_computing_molecular_graphics 'SHELXTL (Sheldrick, 2008)'
_computing_publication_material 'enCIFer(Allen et al.2004)PLATON(Spek,2009)'
_computing_structure_refinement 'SHELXL97 (Sheldrick, 2008)'
_computing_structure_solution 'SHELXTL (Sheldrick, 2008)'
_diffrn_ambient_temperature 90(2)
_diffrn_detector_area_resol_mean 10.3613
_diffrn_measured_fraction_theta_full 0.999
_diffrn_measured_fraction_theta_max 0.990
_diffrn_measurement_device_type 'SuperNova, Single source at offset), Atlas'
_diffrn_measurement_method '\w scans'
_diffrn_radiation_monochromator mirror
_diffrn_radiation_source 'SuperNova (Cu) X-ray Source'
_diffrn_radiation_type CuK\a
_diffrn_radiation_wavelength 1.54184
_diffrn_reflns_av_R_equivalents 0.0000
_diffrn_reflns_av_sigmaI/netI 0.0411
_diffrn_reflns_limit_h_max 28
_diffrn_reflns_limit_h_min -28
_diffrn_reflns_limit_k_max 20
_diffrn_reflns_limit_k_min -20
_diffrn_reflns_limit_l_max 19
_diffrn_reflns_limit_l_min -19
_diffrn_reflns_number 8498
_diffrn_reflns_theta_full 67.50
_diffrn_reflns_theta_max 74.64
_diffrn_reflns_theta_min 3.37
_diffrn_standards_decay_% 0
_diffrn_standards_number 0
_exptl_absorpt_coefficient_mu 11.806
_exptl_absorpt_correction_T_max 0.503
_exptl_absorpt_correction_T_min 0.102
_exptl_absorpt_correction_type analytical
_exptl_absorpt_process_details
;
CrysAlisPro, Oxford Diffraction Ltd.,
Version 1.171.34.36 (release 02-08-2010 CrysAlis171 .NET)
(compiled Jan 5 2010,16:28:46)
Analytical numeric absorption correction using a multifaceted crystal
model based on expressions derived by R.C. Clark & J.S. Reid.
(Clark, R. C. & Reid, J. S. (1995). Acta Cryst. A51, 887-897)
;
_exptl_crystal_colour 'dark red'
_exptl_crystal_density_diffrn 1.339
_exptl_crystal_density_method 'not measured'
_exptl_crystal_description lath
_exptl_crystal_F_000 3404
_exptl_crystal_size_max 0.5409
_exptl_crystal_size_mid 0.0889
_exptl_crystal_size_min 0.0756
_refine_diff_density_max 3.455
_refine_diff_density_min -3.499
_refine_diff_density_rms 0.192
_refine_ls_abs_structure_details 'Flack H D (1983), Acta Cryst. A39, 876-881'
_refine_ls_abs_structure_Flack 0.00(2)
_refine_ls_extinction_method none
_refine_ls_goodness_of_fit_ref 1.099
_refine_ls_hydrogen_treatment constr
_refine_ls_matrix_type full
_refine_ls_number_parameters 620
_refine_ls_number_reflns 8498
_refine_ls_number_restraints 1059
_refine_ls_restrained_S_all 1.087
_refine_ls_R_factor_all 0.0781
_refine_ls_R_factor_gt 0.0724
_refine_ls_shift/su_max 0.001
_refine_ls_shift/su_mean 0.000
_refine_ls_structure_factor_coef Fsqd
_refine_ls_weighting_details 'calc w=1/[\s^2^(Fo^2^)+(0.1048P)^2^+79.0920P] where P=(Fo^2^+2Fc^2^)/3'
_refine_ls_weighting_scheme calc
_refine_ls_wR_factor_gt 0.1900
_refine_ls_wR_factor_ref 0.1947
_reflns_number_gt 7674
_reflns_number_total 8498
_reflns_threshold_expression I>2\s(I)
_cod_data_source_file c3dt50255d.txt
_cod_data_source_block 3
_cod_depositor_comments 'Adding full bibliography for 7021288.cif.'
_cod_original_cell_volume 8450.13(19)
_cod_database_code 7021288
_smtbx_masks_special_details
;
Solvent masking was done using OLEX2:
O. V. Dolomanov, L. J. Bourhis, R. J. Gildea, J. A. K. Howard and H. Puschmann,
OLEX2: a complete structure solution, refinement and analysis program.
J. Appl. Cryst. (2009). 42, 339-341.
;

loop_
_symmetry_equiv_pos_as_xyz
'x, y, z'
'y, -x, -z'
'-x, -y, z'
'-y, x, -z'
'x+1/2, -y+1/2, -z'
'-x+1/2, y+1/2, -z'
'-y+1/2, -x+1/2, z'
'y+1/2, x+1/2, z'

loop_
_atom_site_label
_atom_site_type_symbol
_atom_site_fract_x
_atom_site_fract_y
_atom_site_fract_z
_atom_site_U_iso_or_equiv
_atom_site_adp_type
_atom_site_occupancy
_atom_site_symmetry_multiplicity
_atom_site_calc_flag
_atom_site_refinement_flags
_atom_site_disorder_assembly
_atom_site_disorder_group
U1 U 0.725318(16) 0.225318(16) 0.37961(3) 0.03268(15) Uani 1 2 d SU . .
U2 U 0.74918(3) 0.24918(3) 0.65242(4) 0.0877(4) Uani 1 2 d SU . .
Si1 Si 0.7515(3) 0.2712(3) 0.1757(3) 0.0378(12) Uani 0.50 1 d PDU A -1
Si2 Si 0.6340(3) 0.2070(3) 0.2071(4) 0.0419(11) Uani 0.50 1 d PDU A -1
Si3 Si 0.7510(3) 0.1372(3) 0.2052(4) 0.0399(11) Uani 0.50 1 d PDU A -1
Si4 Si 0.6985(7) 0.2115(7) 0.8496(4) 0.108(2) Uani 0.50 1 d PDU B -1
Si5 Si 0.8254(6) 0.2549(6) 0.8301(5) 0.1023(19) Uani 0.50 1 d PDU B -1
Si6 Si 0.7102(6) 0.3399(6) 0.8210(6) 0.103(2) Uani 0.50 1 d PDU B -1
N1 N 0.7416(10) 0.2923(6) 0.2805(9) 0.0358(14) Uani 0.50 1 d PDU A -1
N2 N 0.6420(8) 0.1927(9) 0.3136(9) 0.0386(14) Uani 0.50 1 d PDU A -1
N3 N 0.7801(7) 0.1584(8) 0.3012(10) 0.0389(13) Uani 0.50 1 d PDU A -1
N4 N 0.7070(18) 0.1923(12) 0.7445(10) 0.099(2) Uani 0.50 1 d PDU B -1
N5 N 0.8283(11) 0.2706(15) 0.7215(10) 0.0932(19) Uani 0.50 1 d PDU B -1
N6 N 0.6951(16) 0.3309(12) 0.7147(10) 0.0933(19) Uani 0.50 1 d PDU B -1
C1 C 0.7099(4) 0.2023(4) 0.1672(10) 0.0392(12) Uani 0.50 1 d PDU A -1
H1 H 0.7056 0.1958 0.1054 0.047 Uiso 0.50 1 calc PR A -1
C2 C 0.8309(6) 0.2620(7) 0.1559(14) 0.043(3) Uani 0.50 1 d PDU A -1
H2A H 0.8468 0.2980 0.1325 0.065 Uiso 0.50 1 calc PR A -1
H2B H 0.8369 0.2302 0.1160 0.065 Uiso 0.50 1 calc PR A -1
H2C H 0.8506 0.2530 0.2088 0.065 Uiso 0.50 1 calc PR A -1
C3 C 0.7281(9) 0.3272(7) 0.0982(12) 0.043(3) Uani 0.50 1 d PDU A -1
H3A H 0.6864 0.3233 0.0877 0.064 Uiso 0.50 1 calc PR A -1
H3B H 0.7494 0.3217 0.0455 0.064 Uiso 0.50 1 calc PR A -1
H3C H 0.7362 0.3659 0.1207 0.064 Uiso 0.50 1 calc PR A -1
C4 C 0.7414(7) 0.3545(5) 0.2982(10) 0.0373(18) Uani 0.50 1 d PGDU A -1
C5 C 0.6933(6) 0.3809(6) 0.3347(11) 0.039(2) Uani 0.50 1 d PGU A -1
H5 H 0.6582 0.3597 0.3413 0.046 Uiso 0.50 1 calc PR A -1
C6 C 0.6965(5) 0.4382(6) 0.3614(10) 0.041(2) Uani 0.50 1 d PGDU A -1
H6 H 0.6637 0.4562 0.3863 0.049 Uiso 0.50 1 calc PR A -1
C7 C 0.7478(6) 0.4692(5) 0.3517(10) 0.042(2) Uani 0.50 1 d PGU A -1
C8 C 0.7959(5) 0.4429(6) 0.3152(11) 0.042(2) Uani 0.50 1 d PGDU A -1
H8 H 0.8310 0.4641 0.3086 0.051 Uiso 0.50 1 calc PR A -1
C9 C 0.7927(6) 0.3855(6) 0.2885(10) 0.040(2) Uani 0.50 1 d PGU A -1
H9 H 0.8255 0.3675 0.2636 0.048 Uiso 0.50 1 calc PR A -1
C10 C 0.7518(10) 0.5327(10) 0.3812(17) 0.046(4) Uani 0.50 1 d PDU A -1
H10A H 0.7387 0.5584 0.3360 0.069 Uiso 0.50 1 calc PR A -1
H10B H 0.7921 0.5419 0.3956 0.069 Uiso 0.50 1 calc PR A -1
H10C H 0.7271 0.5381 0.4307 0.069 Uiso 0.50 1 calc PR A -1
C11 C 0.5854(7) 0.1520(8) 0.1533(16) 0.046(3) Uani 0.50 1 d PDU A -1
H11A H 0.6011 0.1129 0.1619 0.070 Uiso 0.50 1 calc PR A -1
H11B H 0.5837 0.1604 0.0930 0.070 Uiso 0.50 1 calc PR A -1
H11C H 0.5462 0.1542 0.1772 0.070 Uiso 0.50 1 calc PR A -1
C12 C 0.5989(7) 0.2782(7) 0.1802(15) 0.046(3) Uani 0.50 1 d PDU A -1
H12A H 0.5575 0.2765 0.1938 0.069 Uiso 0.50 1 calc PR A -1
H12B H 0.6038 0.2859 0.1200 0.069 Uiso 0.50 1 calc PR A -1
H12C H 0.6173 0.3093 0.2127 0.069 Uiso 0.50 1 calc PR A -1
C13 C 0.5964(6) 0.1637(6) 0.3589(9) 0.0402(18) Uani 0.50 1 d PGDU A -1
C14 C 0.6127(4) 0.1169(6) 0.4087(9) 0.040(2) Uani 0.50 1 d PGU A -1
H14 H 0.6519 0.1041 0.4088 0.048 Uiso 0.50 1 calc PR A -1
C15 C 0.5717(5) 0.0889(6) 0.4582(9) 0.041(2) Uani 0.50 1 d PGDU A -1
H15 H 0.5829 0.0569 0.4922 0.049 Uiso 0.50 1 calc PR A -1
C16 C 0.5144(5) 0.1076(6) 0.4580(10) 0.042(2) Uani 0.50 1 d PGU A -1
C17 C 0.4981(5) 0.1545(6) 0.4083(10) 0.043(2) Uani 0.50 1 d PGDU A -1
H17 H 0.4589 0.1673 0.4081 0.052 Uiso 0.50 1 calc PR A -1
C18 C 0.5391(7) 0.1825(6) 0.3587(10) 0.043(2) Uani 0.50 1 d PGU A -1
H18 H 0.5279 0.2145 0.3247 0.051 Uiso 0.50 1 calc PR A -1
C19 C 0.4698(10) 0.0776(11) 0.5169(17) 0.044(4) Uani 0.50 1 d PDU A -1
H19A H 0.4903 0.0599 0.5644 0.066 Uiso 0.50 1 calc PR A -1
H19B H 0.4489 0.0475 0.4857 0.066 Uiso 0.50 1 calc PR A -1
H19C H 0.4421 0.1065 0.5378 0.066 Uiso 0.50 1 calc PR A -1
C20 C 0.8084(8) 0.1155(7) 0.1272(14) 0.045(3) Uani 0.50 1 d PDU A -1
H20A H 0.8250 0.1504 0.1014 0.068 Uiso 0.50 1 calc PR A -1
H20B H 0.7910 0.0911 0.0836 0.068 Uiso 0.50 1 calc PR A -1
H20C H 0.8391 0.0938 0.1561 0.068 Uiso 0.50 1 calc PR A -1
C21 C 0.7039(8) 0.0719(6) 0.2162(14) 0.042(3) Uani 0.50 1 d PDU A -1
H21A H 0.6634 0.0840 0.2221 0.063 Uiso 0.50 1 calc PR A -1
H21B H 0.7157 0.0499 0.2661 0.063 Uiso 0.50 1 calc PR A -1
H21C H 0.7080 0.0474 0.1662 0.063 Uiso 0.50 1 calc PR A -1
C22 C 0.8387(5) 0.1434(6) 0.3273(11) 0.0383(17) Uani 0.50 1 d PGDU A -1
C23 C 0.8554(6) 0.0856(6) 0.3218(11) 0.040(2) Uani 0.50 1 d PGU A -1
H23 H 0.8294 0.0576 0.2991 0.048 Uiso 0.50 1 calc PR A -1
C24 C 0.9101(6) 0.0686(5) 0.3494(12) 0.041(2) Uani 0.50 1 d PGDU A -1
H24 H 0.9215 0.0291 0.3456 0.049 Uiso 0.50 1 calc PR A -1
C25 C 0.9480(5) 0.1095(6) 0.3825(12) 0.042(2) Uani 0.50 1 d PGU A -1
C26 C 0.9314(6) 0.1674(5) 0.3881(11) 0.041(2) Uani 0.50 1 d PGDU A -1
H26 H 0.9573 0.1953 0.4107 0.049 Uiso 0.50 1 calc PR A -1
C27 C 0.8767(6) 0.1843(5) 0.3605(11) 0.039(2) Uani 0.50 1 d PGU A -1
H27 H 0.8653 0.2239 0.3643 0.047 Uiso 0.50 1 calc PR A -1
C28 C 1.0108(12) 0.0899(10) 0.4137(19) 0.050(4) Uani 0.50 1 d PDU A -1
H28A H 1.0320 0.1237 0.4349 0.075 Uiso 0.50 1 calc PR A -1
H28B H 1.0322 0.0728 0.3666 0.075 Uiso 0.50 1 calc PR A -1
H28C H 1.0068 0.0611 0.4586 0.075 Uiso 0.50 1 calc PR A -1
C29 C 0.7490(5) 0.2720(6) 0.8616(15) 0.1069(19) Uani 0.50 1 d PDU B -1
H29 H 0.7514 0.2781 0.9237 0.128 Uiso 0.50 1 calc PR B -1
C30 C 0.7117(12) 0.1492(11) 0.923(2) 0.116(4) Uani 0.50 1 d PDU B -1
H30A H 0.6792 0.1460 0.9628 0.173 Uiso 0.50 1 calc PR B -1
H30B H 0.7477 0.1559 0.9546 0.173 Uiso 0.50 1 calc PR B -1
H30C H 0.7151 0.1131 0.8911 0.173 Uiso 0.50 1 calc PR B -1
C31 C 0.6204(8) 0.2296(12) 0.866(2) 0.113(4) Uani 0.50 1 d PDU B -1
H31A H 0.6144 0.2713 0.8578 0.170 Uiso 0.50 1 calc PR B -1
H31B H 0.6092 0.2193 0.9240 0.170 Uiso 0.50 1 calc PR B -1
H31C H 0.5965 0.2078 0.8266 0.170 Uiso 0.50 1 calc PR B -1
C33 C 0.7372(10) 0.0897(12) 0.7208(12) 0.095(3) Uani 0.50 1 d PGU B -1
H33 H 0.7763 0.0999 0.7326 0.114 Uiso 0.50 1 calc PR B -1
C32 C 0.6940(13) 0.1317(9) 0.7249(11) 0.095(3) Uani 0.50 1 d PGDU B -1
C37 C 0.6367(12) 0.1170(9) 0.7076(11) 0.094(3) Uani 0.50 1 d PGU B -1
H37 H 0.6072 0.1457 0.7103 0.113 Uiso 0.50 1 calc PR B -1
C36 C 0.6227(9) 0.0602(10) 0.6862(11) 0.094(3) Uani 0.50 1 d PGDU B -1
H36 H 0.5835 0.0501 0.6744 0.113 Uiso 0.50 1 calc PR B -1
C35 C 0.6659(11) 0.0182(8) 0.6822(12) 0.094(3) Uani 0.50 1 d PGU B -1
C34 C 0.7231(10) 0.0330(11) 0.6995(12) 0.095(3) Uani 0.50 1 d PGDU B -1
H34 H 0.7527 0.0042 0.6967 0.114 Uiso 0.50 1 calc PR B -1
C38 C 0.6513(16) -0.0433(19) 0.653(2) 0.096(5) Uani 0.50 1 d PDU B -1
H38A H 0.6091 -0.0472 0.6471 0.144 Uiso 0.50 1 calc PR B -1
H38B H 0.6652 -0.0713 0.6952 0.144 Uiso 0.50 1 calc PR B -1
H38C H 0.6701 -0.0510 0.5993 0.144 Uiso 0.50 1 calc PR B -1
C39 C 0.8514(10) 0.1826(9) 0.868(2) 0.106(4) Uani 0.50 1 d PDU B -1
H39A H 0.8295 0.1518 0.8394 0.159 Uiso 0.50 1 calc PR B -1
H39B H 0.8454 0.1797 0.9285 0.159 Uiso 0.50 1 calc PR B -1
H39C H 0.8927 0.1784 0.8550 0.159 Uiso 0.50 1 calc PR B -1
C40 C 0.8787(9) 0.3078(10) 0.877(2) 0.106(4) Uani 0.50 1 d PDU B -1
H40A H 0.8620 0.3251 0.9274 0.159 Uiso 0.50 1 calc PR B -1
H40B H 0.8871 0.3384 0.8357 0.159 Uiso 0.50 1 calc PR B -1
H40C H 0.9147 0.2874 0.8910 0.159 Uiso 0.50 1 calc PR B -1
C41 C 0.8827(9) 0.2643(12) 0.6751(12) 0.089(2) Uani 0.50 1 d PGDU B -1
C46 C 0.9032(11) 0.2097(10) 0.6532(15) 0.089(3) Uani 0.50 1 d PGU B -1
H46 H 0.8829 0.1759 0.6706 0.107 Uiso 0.50 1 calc PR B -1
C45 C 0.9536(12) 0.2044(8) 0.6058(16) 0.088(3) Uani 0.50 1 d PGDU B -1
H45 H 0.9677 0.1670 0.5908 0.106 Uiso 0.50 1 calc PR B -1
C44 C 0.9835(9) 0.2538(10) 0.5803(12) 0.088(3) Uani 0.50 1 d PGU B -1
C43 C 0.9629(10) 0.3085(8) 0.6022(13) 0.088(3) Uani 0.50 1 d PGDU B -1
H43 H 0.9833 0.3422 0.5848 0.105 Uiso 0.50 1 calc PR B -1
C42 C 0.9125(11) 0.3137(9) 0.6496(14) 0.089(3) Uani 0.50 1 d PGU B -1
H42 H 0.8985 0.3511 0.6646 0.106 Uiso 0.50 1 calc PR B -1
C47 C 1.043(2) 0.2477(16) 0.532(2) 0.089(5) Uani 0.50 1 d PDU B -1
H47A H 1.0454 0.2775 0.4887 0.134 Uiso 0.50 1 calc PR B -1
H47B H 1.0452 0.2092 0.5065 0.134 Uiso 0.50 1 calc PR B -1
H47C H 1.0750 0.2526 0.5721 0.134 Uiso 0.50 1 calc PR B -1
C48 C 0.7685(10) 0.4002(9) 0.8168(17) 0.103(4) Uani 0.50 1 d PDU B -1
H48A H 0.8070 0.3825 0.8105 0.154 Uiso 0.50 1 calc PR B -1
H48B H 0.7673 0.4228 0.8689 0.154 Uiso 0.50 1 calc PR B -1
H48C H 0.7608 0.4258 0.7689 0.154 Uiso 0.50 1 calc PR B -1
C49 C 0.6613(12) 0.3700(11) 0.9062(18) 0.106(4) Uani 0.50 1 d PDU B -1
H49A H 0.6277 0.3890 0.8804 0.159 Uiso 0.50 1 calc PR B -1
H49B H 0.6830 0.3983 0.9398 0.159 Uiso 0.50 1 calc PR B -1
H49C H 0.6481 0.3382 0.9424 0.159 Uiso 0.50 1 calc PR B -1
C50 C 0.6685(13) 0.3833(11) 0.6807(14) 0.096(2) Uani 0.50 1 d PGDU B -1
C55 C 0.7046(10) 0.4209(13) 0.6367(16) 0.096(3) Uani 0.50 1 d PGU B -1
H55 H 0.7452 0.4139 0.6347 0.115 Uiso 0.50 1 calc PR B -1
C54 C 0.6813(10) 0.4688(12) 0.5958(15) 0.097(3) Uani 0.50 1 d PGDU B -1
H54 H 0.7060 0.4945 0.5658 0.116 Uiso 0.50 1 calc PR B -1
C53 C 0.6219(11) 0.4791(11) 0.5989(15) 0.098(3) Uani 0.50 1 d PGU B -1
C52 C 0.5858(10) 0.4415(12) 0.6428(15) 0.098(3) Uani 0.50 1 d PGDU B -1
H52 H 0.5452 0.4485 0.6449 0.118 Uiso 0.50 1 calc PR B -1
C51 C 0.6091(13) 0.3936(11) 0.6837(14) 0.098(3) Uani 0.50 1 d PGU B -1
H51 H 0.5845 0.3679 0.7138 0.117 Uiso 0.50 1 calc PR B -1
C56 C 0.5951(18) 0.534(2) 0.551(2) 0.100(5) Uani 0.50 1 d PDU B -1
H56A H 0.6065 0.5701 0.5801 0.150 Uiso 0.50 1 calc PR B -1
H56B H 0.5527 0.5315 0.5498 0.150 Uiso 0.50 1 calc PR B -1
H56C H 0.6099 0.5356 0.4930 0.150 Uiso 0.50 1 calc PR B -1
C57 C 0.8005(10) 0.3474(12) 0.4951(17) 0.062(4) Uani 0.50 1 d PDU A -1
H57A H 0.8248 0.3481 0.4447 0.093 Uiso 0.50 1 calc PR A -1
H57B H 0.8250 0.3519 0.5450 0.093 Uiso 0.50 1 calc PR A -1
H57C H 0.7724 0.3793 0.4927 0.093 Uiso 0.50 1 calc PR A -1
C58 C 0.7676(6) 0.2886(6) 0.4998(8) 0.0550(15) Uani 0.50 1 d PGDU A -1
C63 C 0.7992(6) 0.2372(7) 0.5049(10) 0.0552(15) Uani 0.50 1 d PGDU A -1
H63 H 0.8400 0.2377 0.4962 0.066 Uiso 0.50 1 calc PR A -1
C62 C 0.7710(7) 0.1853(6) 0.5227(11) 0.0557(15) Uani 0.50 1 d PGDU A -1
H62 H 0.7926 0.1503 0.5262 0.067 Uiso 0.50 1 calc PR A -1
C61 C 0.7113(7) 0.1847(6) 0.5354(8) 0.0574(15) Uani 0.50 1 d PGDU A -1
H61 H 0.6921 0.1492 0.5475 0.069 Uiso 0.50 1 calc PR A -1
C60 C 0.6798(6) 0.2360(7) 0.5303(9) 0.0577(15) Uani 0.50 1 d PGDU A -1
H60 H 0.6390 0.2356 0.5390 0.069 Uiso 0.50 1 calc PR A -1
C59 C 0.7080(6) 0.2880(6) 0.5125(11) 0.0556(14) Uani 0.50 1 d PGDU A -1
H59 H 0.6864 0.3230 0.5090 0.067 Uiso 0.50 1 calc PR A -1

loop_
_atom_site_aniso_label
_atom_site_aniso_U_11
_atom_site_aniso_U_22
_atom_site_aniso_U_33
_atom_site_aniso_U_23
_atom_site_aniso_U_13
_atom_site_aniso_U_12
U1 0.04065(18) 0.04065(18) 0.0167(2) 0.00042(14) 0.00042(14) -0.0065(2)
U2 0.1240(6) 0.1240(6) 0.0151(3) -0.00090(19) -0.00090(19) -0.0678(6)
Si1 0.060(3) 0.034(2) 0.0193(11) 0.0018(14) 0.0021(16) -0.001(2)
Si2 0.051(2) 0.041(3) 0.034(2) 0.000(2) -0.0107(18) -0.001(2)
Si3 0.057(3) 0.033(2) 0.030(2) -0.0010(17) -0.004(2) 0.003(2)
Si4 0.157(5) 0.141(4) 0.0255(13) 0.008(2) 0.010(2) -0.038(4)
Si5 0.155(4) 0.127(5) 0.0252(17) -0.004(3) -0.014(2) -0.041(3)
Si6 0.155(5) 0.136(4) 0.019(2) -0.003(2) -0.004(3) -0.036(3)
N1 0.054(4) 0.033(2) 0.0199(14) 0.0004(16) 0.005(2) -0.005(2)
N2 0.045(2) 0.038(4) 0.033(2) -0.002(2) -0.0074(18) -0.008(2)
N3 0.049(3) 0.036(3) 0.0322(19) 0.0048(18) -0.004(2) -0.001(3)
N4 0.141(5) 0.131(4) 0.0237(16) 0.011(2) 0.009(2) -0.055(4)
N5 0.134(3) 0.121(6) 0.0253(19) -0.004(3) -0.0162(19) -0.053(3)
N6 0.140(5) 0.129(3) 0.012(2) -0.007(2) 0.002(3) -0.045(3)
C1 0.056(3) 0.035(2) 0.027(3) -0.003(2) -0.006(2) 0.002(2)
C2 0.060(4) 0.041(8) 0.029(7) 0.002(7) 0.008(5) 0.002(4)
C3 0.065(8) 0.041(5) 0.022(4) 0.003(5) -0.001(7) 0.001(6)
C4 0.051(5) 0.035(2) 0.026(4) -0.003(2) 0.002(4) -0.004(3)
C5 0.050(5) 0.037(4) 0.030(5) -0.005(4) -0.001(4) -0.003(4)
C6 0.051(5) 0.039(4) 0.032(5) -0.008(4) -0.001(5) -0.003(4)
C7 0.054(5) 0.039(4) 0.034(5) -0.008(4) -0.001(5) -0.005(4)
C8 0.053(5) 0.039(4) 0.035(5) -0.008(4) 0.001(5) -0.007(4)
C9 0.051(5) 0.038(4) 0.032(5) -0.006(4) 0.001(4) -0.006(3)
C10 0.059(8) 0.041(6) 0.038(8) -0.012(7) -0.003(8) -0.006(5)
C11 0.059(6) 0.045(6) 0.036(6) 0.002(6) -0.019(6) -0.002(6)
C12 0.053(7) 0.044(5) 0.040(7) 0.001(5) -0.007(7) 0.004(5)
C13 0.042(3) 0.039(4) 0.040(4) 0.002(3) -0.009(3) -0.005(3)
C14 0.040(4) 0.039(5) 0.042(5) 0.003(4) -0.011(4) -0.007(4)
C15 0.039(4) 0.041(5) 0.044(5) 0.005(4) -0.011(4) -0.006(4)
C16 0.039(4) 0.042(5) 0.045(5) 0.005(4) -0.010(4) -0.004(4)
C17 0.041(4) 0.041(5) 0.047(5) 0.005(4) -0.009(4) -0.003(4)
C18 0.043(3) 0.041(5) 0.045(5) 0.004(4) -0.008(4) -0.003(4)
C19 0.037(6) 0.047(9) 0.048(9) 0.008(6) -0.013(6) -0.008(7)
C20 0.064(7) 0.038(7) 0.033(5) 0.006(6) 0.001(5) 0.009(5)
C21 0.061(8) 0.034(4) 0.030(8) -0.003(5) -0.004(6) 0.001(5)
C22 0.045(3) 0.036(4) 0.034(4) 0.005(3) 0.000(3) -0.003(3)
C23 0.047(4) 0.036(4) 0.037(5) 0.004(4) -0.001(4) -0.002(3)
C24 0.048(5) 0.038(5) 0.038(5) 0.001(5) -0.001(5) -0.001(3)
C25 0.048(5) 0.041(5) 0.038(5) 0.001(5) -0.003(4) -0.002(4)
C26 0.047(4) 0.040(5) 0.036(5) 0.002(5) -0.001(4) -0.006(4)
C27 0.046(4) 0.037(4) 0.035(5) 0.004(4) 0.001(4) -0.005(3)
C28 0.050(7) 0.050(8) 0.050(9) 0.003(8) -0.007(7) -0.001(5)
C29 0.159(4) 0.136(4) 0.025(3) 0.000(2) -0.004(2) -0.034(3)
C30 0.165(10) 0.153(7) 0.029(5) 0.018(6) 0.005(9) -0.039(7)
C31 0.159(5) 0.142(10) 0.038(8) -0.001(9) 0.012(6) -0.035(6)
C33 0.134(7) 0.130(4) 0.021(5) 0.015(5) 0.004(6) -0.055(5)
C32 0.136(7) 0.129(4) 0.020(4) 0.017(3) 0.007(4) -0.055(4)
C37 0.136(7) 0.129(5) 0.018(5) 0.018(5) 0.004(6) -0.052(5)
C36 0.134(8) 0.130(6) 0.019(5) 0.016(5) 0.001(6) -0.051(5)
C35 0.133(8) 0.129(5) 0.020(5) 0.015(6) -0.002(6) -0.052(5)
C34 0.133(8) 0.130(5) 0.022(5) 0.014(5) 0.000(6) -0.053(6)
C38 0.133(12) 0.128(7) 0.027(9) 0.017(9) -0.006(10) -0.052(7)
C39 0.162(9) 0.128(7) 0.028(8) 0.000(6) -0.005(9) -0.036(6)
C40 0.166(6) 0.131(8) 0.022(6) -0.008(8) -0.022(8) -0.041(8)
C41 0.126(3) 0.113(6) 0.028(4) -0.003(4) -0.021(3) -0.052(4)
C46 0.126(5) 0.111(7) 0.031(5) 0.000(5) -0.024(4) -0.051(5)
C45 0.124(5) 0.108(7) 0.034(6) -0.001(6) -0.024(5) -0.050(5)
C44 0.122(6) 0.107(7) 0.035(6) -0.001(6) -0.024(5) -0.050(6)
C43 0.122(5) 0.108(7) 0.033(6) -0.002(6) -0.024(4) -0.050(6)
C42 0.124(5) 0.110(7) 0.032(5) -0.003(5) -0.023(4) -0.050(5)
C47 0.116(9) 0.104(11) 0.046(9) 0.003(9) -0.027(7) -0.046(8)
C48 0.153(9) 0.131(6) 0.024(8) -0.013(7) -0.012(7) -0.036(7)
C49 0.156(7) 0.138(7) 0.024(5) -0.019(6) -0.006(5) -0.037(5)
C50 0.134(6) 0.131(4) 0.022(4) -0.002(4) -0.006(4) -0.052(4)
C55 0.132(7) 0.129(5) 0.027(5) -0.002(4) -0.006(5) -0.052(5)
C54 0.132(7) 0.127(6) 0.032(6) -0.002(5) -0.008(6) -0.053(6)
C53 0.132(7) 0.127(6) 0.035(6) -0.003(5) -0.008(6) -0.053(5)
C52 0.132(7) 0.128(6) 0.035(6) -0.004(5) -0.006(6) -0.053(5)
C51 0.133(6) 0.130(6) 0.031(5) -0.003(5) -0.005(6) -0.053(4)
C56 0.134(11) 0.126(10) 0.041(10) -0.003(8) -0.011(10) -0.053(8)
C57 0.077(8) 0.074(4) 0.034(6) -0.004(5) -0.005(7) -0.043(5)
C58 0.072(4) 0.071(3) 0.0221(12) -0.0035(14) -0.0001(18) -0.039(2)
C63 0.067(3) 0.076(4) 0.0229(13) 0.010(2) -0.0110(11) -0.039(2)
C62 0.068(4) 0.078(3) 0.0216(14) 0.0169(13) -0.0127(17) -0.038(2)
C61 0.071(4) 0.078(3) 0.0229(12) 0.0112(14) -0.0009(19) -0.039(3)
C60 0.073(3) 0.077(4) 0.0226(13) -0.003(2) 0.0134(11) -0.037(2)
C59 0.075(4) 0.071(3) 0.0211(13) -0.0125(13) 0.0128(17) -0.036(2)

loop_
_atom_type_symbol
_atom_type_description
_atom_type_scat_dispersion_real
_atom_type_scat_dispersion_imag
_atom_type_scat_source
C C 0.0181 0.0091 'International Tables Vol C Tables 4.2.6.8 and 6.1.1.4'
H H 0.0000 0.0000 'International Tables Vol C Tables 4.2.6.8 and 6.1.1.4'
N N 0.0311 0.0180 'International Tables Vol C Tables 4.2.6.8 and 6.1.1.4'
Si Si 0.2541 0.3302 'International Tables Vol C Tables 4.2.6.8 and 6.1.1.4'
U U -4.3638 13.4090 'International Tables Vol C Tables 4.2.6.8 and 6.1.1.4'

loop_
_geom_angle_atom_site_label_1
_geom_angle_atom_site_label_2
_geom_angle_atom_site_label_3
_geom_angle
_geom_angle_site_symmetry_1
_geom_angle_site_symmetry_3
N1 U1 N1 43.3(10) . 8_545
N1 U1 N2 107.9(6) . 8_545
N1 U1 N2 92.5(7) 8_545 8_545
N1 U1 N2 92.5(7) . .
N1 U1 N2 107.9(6) 8_545 .
N2 U1 N2 41.8(11) 8_545 .
N1 U1 N3 50.6(7) . 8_545
N1 U1 N3 89.3(6) 8_545 8_545
N2 U1 N3 89.5(6) 8_545 8_545
N2 U1 N3 52.4(7) . 8_545
N1 U1 N3 89.3(6) . .
N1 U1 N3 50.6(7) 8_545 .
N2 U1 N3 52.4(7) 8_545 .
N2 U1 N3 89.5(6) . .
N3 U1 N3 115.0(7) 8_545 .
N1 U1 C59 102.5(5) . .
N1 U1 C59 126.0(6) 8_545 .
N2 U1 C59 141.5(5) 8_545 .
N2 U1 C59 115.0(6) . .
N3 U1 C59 91.9(5) 8_545 .
N3 U1 C59 151.8(5) . .
N1 U1 C59 126.0(6) . 8_545
N1 U1 C59 102.5(5) 8_545 8_545
N2 U1 C59 115.0(6) 8_545 8_545
N2 U1 C59 141.5(5) . 8_545
N3 U1 C59 151.8(5) 8_545 8_545
N3 U1 C59 91.9(5) . 8_545
C59 U1 C59 60.4(6) . 8_545
N1 U1 C58 94.0(5) . .
N1 U1 C58 99.6(5) 8_545 .
N2 U1 C58 157.3(5) 8_545 .
N2 U1 C58 146.0(6) . .
N3 U1 C58 109.7(5) 8_545 .
N3 U1 C58 123.9(5) . .
C59 U1 C58 31.09(16) . .
C59 U1 C58 43.6(5) 8_545 .
N1 U1 C58 99.6(5) . 8_545
N1 U1 C58 94.0(5) 8_545 8_545
N2 U1 C58 146.0(6) 8_545 8_545
N2 U1 C58 157.3(5) . 8_545
N3 U1 C58 123.9(5) 8_545 8_545
N3 U1 C58 109.7(5) . 8_545
C59 U1 C58 43.6(6) . 8_545
C59 U1 C58 31.1(3) 8_545 8_545
C58 U1 C58 15.1(7) . 8_545
N1 U1 C60 130.1(5) . .
N1 U1 C60 154.4(6) 8_545 .
N2 U1 C60 111.2(5) 8_545 .
N2 U1 C60 96.5(5) . .
N3 U1 C60 99.9(5) 8_545 .
N3 U1 C60 139.5(6) . .
C59 U1 C60 30.87(17) . .
C59 U1 C60 59.5(5) 8_545 .
C58 U1 C60 54.9(2) . .
C58 U1 C60 61.1(4) 8_545 .
N1 U1 C60 154.4(5) . 8_545
N1 U1 C60 130.1(5) 8_545 8_545
N2 U1 C60 96.5(5) 8_545 8_545
N2 U1 C60 111.2(5) . 8_545
N3 U1 C60 139.5(5) 8_545 8_545
N3 U1 C60 99.9(5) . 8_545
C59 U1 C60 59.5(6) . 8_545
C59 U1 C60 30.9(2) 8_545 8_545
C58 U1 C60 61.1(3) . 8_545
C58 U1 C60 54.9(3) 8_545 8_545
C60 U1 C60 40.8(7) . 8_545
N1 U1 C63 110.7(6) . .
N1 U1 C63 94.0(5) 8_545 .
N2 U1 C63 129.8(6) 8_545 .
N2 U1 C63 155.9(5) . .
N3 U1 C63 140.3(5) 8_545 .
N3 U1 C63 97.1(5) . .
C59 U1 C63 54.84(19) . .
C59 U1 C63 16.1(3) 8_545 .
C58 U1 C63 30.81(14) . .
C58 U1 C63 16.4(6) 8_545 .
C60 U1 C63 63.75(17) . .
C60 U1 C63 44.8(2) 8_545 .
N1 U1 C63 94.0(5) . 8_545
N1 U1 C63 110.7(6) 8_545 8_545
N2 U1 C63 155.9(5) 8_545 8_545
N2 U1 C63 129.8(6) . 8_545
N3 U1 C63 97.1(4) 8_545 8_545
N3 U1 C63 140.3(5) . 8_545
C59 U1 C63 16.1(3) . 8_545
C59 U1 C63 54.8(2) 8_545 8_545
C58 U1 C63 16.4(5) . 8_545
C58 U1 C63 30.81(19) 8_545 8_545
C60 U1 C63 44.8(2) . 8_545
C60 U1 C63 63.7(4) 8_545 8_545
C63 U1 C63 45.0(6) . 8_545
N1 U1 C61 156.4(5) . .
N1 U1 C61 142.8(5) 8_545 .
N2 U1 C61 95.3(5) 8_545 .
N2 U1 C61 102.0(5) . .
N3 U1 C61 127.0(6) 8_545 .
N3 U1 C61 109.1(6) . .
C59 U1 C61 54.4(2) . .
C59 U1 C61 41.9(3) 8_545 .
C58 U1 C61 63.73(17) . .
C58 U1 C61 61.0(2) 8_545 .
C60 U1 C61 30.40(13) . .
C60 U1 C61 12.7(6) 8_545 .
C63 U1 C61 54.0(2) . .
C63 U1 C61 62.4(3) 8_545 .
N1 U1 C61 142.8(5) . 8_545
N1 U1 C61 156.4(5) 8_545 8_545
N2 U1 C61 102.0(5) 8_545 8_545
N2 U1 C61 95.3(5) . 8_545
N3 U1 C61 109.1(6) 8_545 8_545
N3 U1 C61 127.0(6) . 8_545
C59 U1 C61 41.9(4) . 8_545
C59 U1 C61 54.4(4) 8_545 8_545
C58 U1 C61 60.98(19) . 8_545
C58 U1 C61 63.7(2) 8_545 8_545
C60 U1 C61 12.7(6) . 8_545
C60 U1 C61 30.40(16) 8_545 8_545
C63 U1 C61 62.4(4) . 8_545
C63 U1 C61 54.0(3) 8_545 8_545
C61 U1 C61 18.7(8) . 8_545
N1 U1 C62 140.5(6) . .
N1 U1 C62 112.7(5) 8_545 .
N2 U1 C62 103.2(6) 8_545 .
N2 U1 C62 127.0(5) . .
N3 U1 C62 153.6(5) 8_545 .
N3 U1 C62 90.8(5) . .
C59 U1 C62 63.73(17) . .
C59 U1 C62 14.55(10) 8_545 .
C58 U1 C62 54.4(2) . .
C58 U1 C62 44.0(4) 8_545 .
C60 U1 C62 54.01(18) . .
C60 U1 C62 17.9(4) 8_545 .
C63 U1 C62 30.35(17) . .
C63 U1 C62 62.4(5) 8_545 .
C61 U1 C62 30.16(15) . .
C61 U1 C62 46.0(7) 8_545 .
N1 U1 C62 112.7(4) . 8_545
N1 U1 C62 140.5(6) 8_545 8_545
N2 U1 C62 127.0(5) 8_545 8_545
N2 U1 C62 103.2(6) . 8_545
N3 U1 C62 90.8(5) 8_545 8_545
N3 U1 C62 153.6(5) . 8_545
C59 U1 C62 14.55(10) . 8_545
C59 U1 C62 63.7(2) 8_545 8_545
C58 U1 C62 44.0(4) . 8_545
C58 U1 C62 54.4(4) 8_545 8_545
C60 U1 C62 17.9(4) . 8_545
C60 U1 C62 54.0(3) 8_545 8_545
C63 U1 C62 62.4(5) . 8_545
C63 U1 C62 30.4(2) 8_545 8_545
C61 U1 C62 46.0(5) . 8_545
C61 U1 C62 30.2(3) 8_545 8_545
C62 U1 C62 63.0(6) . 8_545
N5 U2 N5 51.0(18) . 8_545
N5 U2 N4 99.7(11) . .
N5 U2 N4 105.2(8) 8_545 .
N5 U2 N4 105.2(8) . 8_545
N5 U2 N4 99.7(11) 8_545 8_545
N4 U2 N4 13(2) . 8_545
N5 U2 N6 43.5(12) . 8_545
N5 U2 N6 92.7(11) 8_545 8_545
N4 U2 N6 76.6(14) . 8_545
N4 U2 N6 87.9(12) 8_545 8_545
N5 U2 N6 92.7(11) . .
N5 U2 N6 43.5(12) 8_545 .
N4 U2 N6 87.9(12) . .
N4 U2 N6 76.6(14) 8_545 .
N6 U2 N6 127.5(10) 8_545 .
N5 U2 C60 128.9(8) . 8_545
N5 U2 C60 159.9(6) 8_545 8_545
N4 U2 C60 94.8(6) . 8_545
N4 U2 C60 99.3(9) 8_545 8_545
N6 U2 C60 94.7(7) 8_545 8_545
N6 U2 C60 136.9(7) . 8_545
N5 U2 C60 159.9(6) . .
N5 U2 C60 128.9(9) 8_545 .
N4 U2 C60 99.3(9) . .
N4 U2 C60 94.8(5) 8_545 .
N6 U2 C60 136.9(7) 8_545 .
N6 U2 C60 94.7(7) . .
C60 U2 C60 42.4(7) 8_545 .
N5 U2 C61 159.3(7) . 8_545
N5 U2 C61 142.0(8) 8_545 8_545
N4 U2 C61 91.5(7) . 8_545
N4 U2 C61 89.4(6) 8_545 8_545
N6 U2 C61 124.7(8) 8_545 8_545
N6 U2 C61 105.2(7) . 8_545
C60 U2 C61 31.81(19) 8_545 8_545
C60 U2 C61 13.3(7) . 8_545
N5 U2 C61 142.0(9) . .
N5 U2 C61 159.3(7) 8_545 .
N4 U2 C61 89.4(6) . .
N4 U2 C61 91.5(7) 8_545 .
N6 U2 C61 105.2(7) 8_545 .
N6 U2 C61 124.7(8) . .
C60 U2 C61 13.3(6) 8_545 .
C60 U2 C61 31.81(16) . .
C61 U2 C61 19.7(8) 8_545 .
N5 U2 C59 103.2(7) . 8_545
N5 U2 C59 131.5(7) 8_545 8_545
N4 U2 C59 120.7(7) . 8_545
N4 U2 C59 128.4(10) 8_545 8_545
N6 U2 C59 84.1(5) 8_545 8_545
N6 U2 C59 143.4(6) . 8_545
C60 U2 C59 31.5(2) 8_545 8_545
C60 U2 C59 60.8(5) . 8_545
C61 U2 C59 56.1(4) 8_545 8_545
C61 U2 C59 43.1(3) . 8_545
N5 U2 C59 131.5(7) . .
N5 U2 C59 103.2(7) 8_545 .
N4 U2 C59 128.4(10) . .
N4 U2 C59 120.7(7) 8_545 .
N6 U2 C59 143.4(5) 8_545 .
N6 U2 C59 84.1(5) . .
C60 U2 C59 60.8(6) 8_545 .
C60 U2 C59 31.51(19) . .
C61 U2 C59 43.1(4) 8_545 .
C61 U2 C59 56.1(2) . .
C59 U2 C59 60.7(6) 8_545 .
N5 U2 C62 146.4(7) . 8_545
N5 U2 C62 111.6(8) 8_545 8_545
N4 U2 C62 113.5(10) . 8_545
N4 U2 C62 106.3(7) 8_545 8_545
N6 U2 C62 148.7(6) 8_545 8_545
N6 U2 C62 83.4(6) . 8_545
C60 U2 C62 56.1(3) 8_545 8_545
C60 U2 C62 18.5(4) . 8_545
C61 U2 C62 31.5(3) 8_545 8_545
C61 U2 C62 48.0(6) . 8_545
C59 U2 C62 65.1(2) 8_545 8_545
C59 U2 C62 14.93(12) . 8_545
N5 U2 C62 111.6(8) . .
N5 U2 C62 146.4(8) 8_545 .
N4 U2 C62 106.3(7) . .
N4 U2 C62 113.5(10) 8_545 .
N6 U2 C62 83.4(6) 8_545 .
N6 U2 C62 148.7(6) . .
C60 U2 C62 18.5(4) 8_545 .
C60 U2 C62 56.1(2) . .
C61 U2 C62 48.0(7) 8_545 .
C61 U2 C62 31.47(18) . .
C59 U2 C62 14.93(11) 8_545 .
C59 U2 C62 65.11(17) . .
C62 U2 C62 65.4(6) 8_545 .
N5 U2 C58 98.1(6) . 8_545
N5 U2 C58 104.6(6) 8_545 8_545
N4 U2 C58 150.2(6) . 8_545
N4 U2 C58 153.6(7) 8_545 8_545
N6 U2 C58 100.9(6) 8_545 8_545
N6 U2 C58 115.0(6) . 8_545
C60 U2 C58 55.5(3) 8_545 8_545
C60 U2 C58 61.8(3) . 8_545
C61 U2 C58 65.1(2) 8_545 8_545
C61 U2 C58 62.3(2) . 8_545
C59 U2 C58 30.9(3) 8_545 8_545
C59 U2 C58 43.4(5) . 8_545
C62 U2 C58 55.0(4) 8_545 8_545
C62 U2 C58 44.5(4) . 8_545
N5 U2 C58 104.6(6) . .
N5 U2 C58 98.1(5) 8_545 .
N4 U2 C58 153.6(7) . .
N4 U2 C58 150.2(6) 8_545 .
N6 U2 C58 115.0(6) 8_545 .
N6 U2 C58 100.9(6) . .
C60 U2 C58 61.8(3) 8_545 .
C60 U2 C58 55.5(2) . .
C61 U2 C58 62.3(2) 8_545 .
C61 U2 C58 65.09(17) . .
C59 U2 C58 43.4(5) 8_545 .
C59 U2 C58 30.93(16) . .
C62 U2 C58 44.5(4) 8_545 .
C62 U2 C58 55.0(2) . .
C58 U2 C58 14.9(6) 8_545 .
N5 U2 C63 116.0(7) . 8_545
N5 U2 C63 96.2(6) 8_545 8_545
N4 U2 C63 144.3(10) . 8_545
N4 U2 C63 136.7(7) 8_545 8_545
N6 U2 C63 131.3(6) 8_545 8_545
N6 U2 C63 88.4(6) . 8_545
C60 U2 C63 65.1(4) 8_545 8_545
C60 U2 C63 45.7(2) . 8_545
C61 U2 C63 55.5(3) 8_545 8_545
C61 U2 C63 64.2(3) . 8_545
C59 U2 C63 55.0(2) 8_545 8_545
C59 U2 C63 16.1(3) . 8_545
C62 U2 C63 30.9(2) 8_545 8_545
C62 U2 C63 63.6(5) . 8_545
C58 U2 C63 30.65(18) 8_545 8_545
C58 U2 C63 16.3(6) . 8_545
N5 U2 C63 96.2(6) . .
N5 U2 C63 116.0(7) 8_545 .
N4 U2 C63 136.7(7) . .
N4 U2 C63 144.3(10) 8_545 .
N6 U2 C63 88.4(5) 8_545 .
N6 U2 C63 131.3(6) . .
C60 U2 C63 45.7(2) 8_545 .
C60 U2 C63 65.09(17) . .
C61 U2 C63 64.2(4) 8_545 .
C61 U2 C63 55.5(2) . .
C59 U2 C63 16.1(3) 8_545 .
C59 U2 C63 55.02(19) . .
C62 U2 C63 63.6(5) 8_545 .
C62 U2 C63 30.90(18) . .
C58 U2 C63 16.3(6) 8_545 .
C58 U2 C63 30.65(14) . .
C63 U2 C63 45.1(6) 8_545 .
N1 Si1 C1 103.9(8) . .
N1 Si1 C3 113.5(9) . .
C1 Si1 C3 113.2(7) . .
N1 Si1 C2 108.6(10) . .
C1 Si1 C2 113.3(7) . .
C3 Si1 C2 104.5(8) . .
N1 Si1 U1 34.0(5) . .
C1 Si1 U1 73.6(5) . .
C3 Si1 U1 141.3(7) . .
C2 Si1 U1 107.1(7) . .
N2 Si2 C1 102.7(8) . .
N2 Si2 C12 115.7(11) . .
C1 Si2 C12 112.1(7) . .
N2 Si2 C11 112.2(10) . .
C1 Si2 C11 111.2(8) . .
C12 Si2 C11 103.1(8) . .
N3 Si3 C21 111.6(10) . .
N3 Si3 C1 104.7(8) . .
C21 Si3 C1 112.5(7) . .
N3 Si3 C20 112.6(11) . .
C21 Si3 C20 104.9(8) . .
C1 Si3 C20 110.8(7) . .
N4 Si4 C29 102.9(11) . .
N4 Si4 C31 107.7(19) . .
C29 Si4 C31 115.4(10) . .
N4 Si4 C30 112.9(18) . .
C29 Si4 C30 114.5(10) . .
C31 Si4 C30 103.7(10) . .
N4 Si4 U2 32.2(7) . .
C29 Si4 U2 71.8(8) . .
C31 Si4 U2 113.6(11) . .
C30 Si4 U2 134.7(12) . .
N5 Si5 C39 118.9(17) . .
N5 Si5 C29 104.8(13) . .
C39 Si5 C29 113.8(9) . .
N5 Si5 C40 103.1(16) . .
C39 Si5 C40 104.0(10) . .
C29 Si5 C40 111.8(9) . .
N5 Si5 U2 36.7(9) . .
C39 Si5 U2 113.9(11) . .
C29 Si5 U2 75.0(8) . .
C40 Si5 U2 134.7(11) . .
N6 Si6 C49 128.4(17) . .
N6 Si6 C29 109.0(13) . .
C49 Si6 C29 109.6(9) . .
N6 Si6 C48 100.9(15) . .
C49 Si6 C48 100.0(10) . .
C29 Si6 C48 105.9(9) . .
C4 N1 Si1 117.2(11) . .
C4 N1 U1 122.7(10) . .
Si1 N1 U1 120.0(8) . .
C13 N2 Si2 119.9(12) . .
C13 N2 U1 122.0(10) . .
Si2 N2 U1 118.0(8) . .
C22 N3 Si3 122.9(13) . .
C22 N3 U1 120.1(10) . .
Si3 N3 U1 116.4(8) . .
C32 N4 Si4 115.1(14) . .
C32 N4 U2 121.3(13) . .
Si4 N4 U2 122.7(11) . .
C41 N5 Si5 120.5(18) . .
C41 N5 U2 116.0(14) . .
Si5 N5 U2 114.4(13) . .
C50 N6 Si6 110.3(17) . .
C50 N6 U2 134.0(15) . .
Si6 N6 U2 112.4(14) . .
Si1 C1 Si2 114.2(6) . .
Si1 C1 Si3 113.5(6) . .
Si2 C1 Si3 114.3(6) . .
Si1 C1 H1 104.4 . .
Si2 C1 H1 104.4 . .
Si3 C1 H1 104.4 . .
C5 C4 C9 120.0 . .
C5 C4 N1 120.8(12) . .
C9 C4 N1 118.7(12) . .
C4 C5 C6 120.0 . .
C4 C5 H5 120.0 . .
C6 C5 H5 120.0 . .
C7 C6 C5 120.0 . .
C7 C6 H6 120.0 . .
C5 C6 H6 120.0 . .
C6 C7 C8 120.0 . .
C6 C7 C10 120.3(7) . .
C8 C7 C10 119.7(7) . .
C9 C8 C7 120.0 . .
C9 C8 H8 120.0 . .
C7 C8 H8 120.0 . .
C8 C9 C4 120.0 . .
C8 C9 H9 120.0 . .
C4 C9 H9 120.0 . .
C14 C13 C18 120.0 . .
C14 C13 N2 116.6(12) . .
C18 C13 N2 123.3(12) . .
C13 C14 C15 120.0 . .
C13 C14 H14 120.0 . .
C15 C14 H14 120.0 . .
C16 C15 C14 120.0 . .
C16 C15 H15 120.0 . .
C14 C15 H15 120.0 . .
C15 C16 C17 120.0 . .
C15 C16 C19 119.2(7) . .
C17 C16 C19 120.7(7) . .
C16 C17 C18 120.0 . .
C16 C17 H17 120.0 . .
C18 C17 H17 120.0 . .
C17 C18 C13 120.0 . .
C17 C18 H18 120.0 . .
C13 C18 H18 120.0 . .
Si3 C21 H21A 109.5 . .
Si3 C21 H21B 109.5 . .
H21A C21 H21B 109.5 . .
Si3 C21 H21C 109.5 . .
H21A C21 H21C 109.5 . .
H21B C21 H21C 109.5 . .
C23 C22 C27 120.0 . .
C23 C22 N3 117.7(11) . .
C27 C22 N3 122.2(11) . .
C24 C23 C22 120.0 . .
C24 C23 H23 120.0 . .
C22 C23 H23 120.0 . .
C25 C24 C23 120.0 . .
C25 C24 H24 120.0 . .
C23 C24 H24 120.0 . .
C24 C25 C26 120.0 . .
C24 C25 C28 119.8(7) . .
C26 C25 C28 120.2(7) . .
C25 C26 C27 120.0 . .
C25 C26 H26 120.0 . .
C27 C26 H26 120.0 . .
C26 C27 C22 120.0 . .
C26 C27 H27 120.0 . .
C22 C27 H27 120.0 . .
Si4 C29 Si5 114.2(9) . .
Si4 C29 Si6 106.8(9) . .
Si5 C29 Si6 121.4(10) . .
Si4 C29 H29 104.2 . .
Si5 C29 H29 104.2 . .
Si6 C29 H29 104.2 . .
C32 C33 C34 120.0 . .
C32 C33 H33 120.0 . .
C34 C33 H33 120.0 . .
C33 C32 C37 120.0 . .
C33 C32 N4 122(2) . .
C37 C32 N4 118(2) . .
C32 C37 C36 120.0 . .
C32 C37 H37 120.0 . .
C36 C37 H37 120.0 . .
C35 C36 C37 120.0 . .
C35 C36 H36 120.0 . .
C37 C36 H36 120.0 . .
C36 C35 C34 120.0 . .
C36 C35 C38 120.1(8) . .
C34 C35 C38 119.7(8) . .
C35 C34 C33 120.0 . .
C35 C34 H34 120.0 . .
C33 C34 H34 120.0 . .
Si5 C39 H39A 109.5 . .
Si5 C39 H39B 109.5 . .
H39A C39 H39B 109.5 . .
Si5 C39 H39C 109.5 . .
H39A C39 H39C 109.5 . .
H39B C39 H39C 109.5 . .
C46 C41 C42 120.0 . .
C46 C41 N5 121(2) . .
C42 C41 N5 119(2) . .
C45 C46 C41 120.0 . .
C45 C46 H46 120.0 . .
C41 C46 H46 120.0 . .
C46 C45 C44 120.0 . .
C46 C45 H45 120.0 . .
C44 C45 H45 120.0 . .
C45 C44 C43 120.0 . .
C45 C44 C47 119.9(8) . .
C43 C44 C47 119.9(8) . .
C44 C43 C42 120.0 . .
C44 C43 H43 120.0 . .
C42 C43 H43 120.0 . .
C43 C42 C41 120.0 . .
C43 C42 H42 120.0 . .
C41 C42 H42 120.0 . .
C44 C47 H47A 109.5 . .
C44 C47 H47B 109.5 . .
H47A C47 H47B 109.5 . .
C44 C47 H47C 109.5 . .
H47A C47 H47C 109.5 . .
H47B C47 H47C 109.5 . .
Si6 C49 H49A 109.5 . .
Si6 C49 H49B 109.5 . .
H49A C49 H49B 109.5 . .
Si6 C49 H49C 109.5 . .
H49A C49 H49C 109.5 . .
H49B C49 H49C 109.5 . .
C55 C50 C51 120.0 . .
C55 C50 N6 117(2) . .
C51 C50 N6 123(2) . .
C50 C55 C54 120.0 . .
C50 C55 H55 120.0 . .
C54 C55 H55 120.0 . .
C55 C54 C53 120.0 . .
C55 C54 H54 120.0 . .
C53 C54 H54 120.0 . .
C54 C53 C52 120.0 . .
C54 C53 C56 119.7(8) . .
C52 C53 C56 120.3(8) . .
C51 C52 C53 120.0 . .
C51 C52 H52 120.0 . .
C53 C52 H52 120.0 . .
C52 C51 C50 120.0 . .
C52 C51 H51 120.0 . .
C50 C51 H51 120.0 . .
C63 C58 C59 120.0 . .
C63 C58 C57 119.4(7) . .
C59 C58 C57 119.8(7) . .
C63 C58 U1 76.2(6) . .
C59 C58 U1 74.3(6) . .
C57 C58 U1 129.6(11) . .
C63 C58 U2 74.7(6) . .
C59 C58 U2 72.7(6) . .
C57 C58 U2 115.1(11) . .
U1 C58 U2 115.3(5) . .
C62 C63 C58 120.0 . .
C62 C63 U2 72.8(5) . .
C58 C63 U2 74.6(6) . .
C62 C63 U1 76.3(5) . .
C58 C63 U1 73.0(6) . .
U2 C63 U1 113.8(5) . .
C62 C63 H63 120.0 . .
C58 C63 H63 120.0 . .
U2 C63 H63 124.2 . .
U1 C63 H63 122.0 . .
C63 C62 C61 120.0 . .
C63 C62 U2 76.3(5) . .
C61 C62 U2 72.4(5) . .
C63 C62 U1 73.4(4) . .
C61 C62 U1 74.8(5) . .
U2 C62 U1 114.1(5) . .
C63 C62 H62 120.0 . .
C61 C62 H62 120.0 . .
U2 C62 H62 122.6 . .
U1 C62 H62 123.3 . .
C60 C61 C62 120.0 . .
C60 C61 U2 74.0(6) . .
C62 C61 U2 76.2(6) . .
C60 C61 U1 73.2(6) . .
C62 C61 U1 75.0(5) . .
U2 C61 U1 115.8(5) . .
C60 C61 H61 120.0 . .
C62 C61 H61 120.0 . .
U2 C61 H61 121.0 . .
U1 C61 H61 123.2 . .
C59 C60 C61 120.0 . .
C59 C60 U2 76.1(5) . .
C61 C60 U2 74.2(6) . .
C59 C60 U1 73.1(5) . .
C61 C60 U1 76.4(6) . .
U2 C60 U1 117.3(5) . .
C59 C60 H60 120.0 . .
C61 C60 H60 120.0 . .
U2 C60 H60 120.9 . .
U1 C60 H60 121.8 . .
C60 C59 C58 120.0 . .
C60 C59 U2 72.4(5) . .
C58 C59 U2 76.4(5) . .
C60 C59 U1 76.1(4) . .
C58 C59 U1 74.6(5) . .
U2 C59 U1 117.0(5) . .
C60 C59 H59 120.0 . .
C58 C59 H59 120.0 . .
U2 C59 H59 122.5 . .
U1 C59 H59 120.4 . .

loop_
_geom_bond_atom_site_label_1
_geom_bond_atom_site_label_2
_geom_bond_distance
_geom_bond_site_symmetry_2
U1 N1 2.239(15) .
U1 N1 2.239(15) 8_545
U1 N2 2.314(17) 8_545
U1 N2 2.314(17) .
U1 N3 2.351(18) 8_545
U1 N3 2.351(18) .
U1 C59 2.592(16) .
U1 C59 2.592(16) 8_545
U1 C58 2.595(13) .
U1 C58 2.595(13) 8_545
U1 C60 2.629(14) .
U1 C60 2.629(15) 8_545
U1 C63 2.636(15) .
U1 C63 2.636(16) 8_545
U1 C61 2.669(12) .
U1 C61 2.669(13) 8_545
U1 C62 2.673(16) .
U1 C62 2.673(18) 8_545
U2 N5 2.19(2) .
U2 N5 2.19(2) 8_545
U2 N4 2.193(18) .
U2 N4 2.193(18) 8_545
U2 N6 2.47(3) 8_545
U2 N6 2.47(3) .
U2 C60 2.535(15) 8_545
U2 C60 2.535(15) .
U2 C61 2.537(15) 8_545
U2 C61 2.537(14) .
U2 C59 2.581(15) 8_545
U2 C59 2.581(16) .
U2 C62 2.585(17) 8_545
U2 C62 2.585(17) .
U2 C58 2.628(13) 8_545
U2 C58 2.628(13) .
U2 C63 2.630(15) 8_545
U2 C63 2.630(15) .
Si1 N1 1.753(13) .
Si1 C1 1.859(10) .
Si1 C3 1.864(13) .
Si1 C2 1.869(14) .
Si2 N2 1.738(14) .
Si2 C1 1.864(10) .
Si2 C12 1.878(14) .
Si2 C11 1.894(14) .
Si3 N3 1.739(14) .
Si3 C21 1.864(14) .
Si3 C1 1.872(10) .
Si3 C20 1.881(14) .
Si4 N4 1.741(15) .
Si4 C29 1.827(12) .
Si4 C31 1.868(16) .
Si4 C30 1.880(15) .
Si5 N5 1.767(15) .
Si5 C39 1.868(16) .
Si5 C29 1.871(13) .
Si5 C40 1.882(15) .
Si6 N6 1.738(15) .
Si6 C49 1.894(15) .
Si6 C29 1.915(13) .
Si6 C48 1.935(16) .
N1 C4 1.460(15) .
N2 C13 1.438(15) .
N3 C22 1.455(16) .
N4 C32 1.461(18) .
N5 C41 1.461(18) .
N6 C50 1.458(18) .
C1 H1 1.0000 .
C2 H2A 0.9800 .
C2 H2B 0.9800 .
C2 H2C 0.9800 .
C3 H3A 0.9800 .
C3 H3B 0.9800 .
C3 H3C 0.9800 .
C4 C5 1.3900 .
C4 C9 1.3900 .
C5 C6 1.3900 .
C5 H5 0.9500 .
C6 C7 1.3900 .
C6 H6 0.9500 .
C7 C8 1.3900 .
C7 C10 1.54(2) .
C8 C9 1.3900 .
C8 H8 0.9500 .
C9 H9 0.9500 .
C10 H10A 0.9800 .
C10 H10B 0.9800 .
C10 H10C 0.9800 .
C11 H11A 0.9800 .
C11 H11B 0.9800 .
C11 H11C 0.9800 .
C12 H12A 0.9800 .
C12 H12B 0.9800 .
C12 H12C 0.9800 .
C13 C14 1.3900 .
C13 C18 1.3900 .
C14 C15 1.3900 .
C14 H14 0.9500 .
C15 C16 1.3900 .
C15 H15 0.9500 .
C16 C17 1.3900 .
C16 C19 1.55(3) .
C17 C18 1.3900 .
C17 H17 0.9500 .
C18 H18 0.9500 .
C19 H19A 0.9800 .
C19 H19B 0.9800 .
C19 H19C 0.9800 .
C20 H20A 0.9800 .
C20 H20B 0.9800 .
C20 H20C 0.9800 .
C21 H21A 0.9800 .
C21 H21B 0.9800 .
C21 H21C 0.9800 .
C22 C23 1.3900 .
C22 C27 1.3900 .
C23 C24 1.3900 .
C23 H23 0.9500 .
C24 C25 1.3900 .
C24 H24 0.9500 .
C25 C26 1.3900 .
C25 C28 1.60(3) .
C26 C27 1.3900 .
C26 H26 0.9500 .
C27 H27 0.9500 .
C28 H28A 0.9800 .
C28 H28B 0.9800 .
C28 H28C 0.9800 .
C29 H29 1.0000 .
C30 H30A 0.9800 .
C30 H30B 0.9800 .
C30 H30C 0.9800 .
C31 H31A 0.9800 .
C31 H31B 0.9800 .
C31 H31C 0.9800 .
C33 C32 1.3900 .
C33 C34 1.3900 .
C33 H33 0.9500 .
C32 C37 1.3900 .
C37 C36 1.3900 .
C37 H37 0.9500 .
C36 C35 1.3900 .
C36 H36 0.9500 .
C35 C34 1.3900 .
C35 C38 1.53(5) .
C34 H34 0.9500 .
C38 H38A 0.9800 .
C38 H38B 0.9800 .
C38 H38C 0.9800 .
C39 H39A 0.9800 .
C39 H39B 0.9800 .
C39 H39C 0.9800 .
C40 H40A 0.9800 .
C40 H40B 0.9800 .
C40 H40C 0.9800 .
C41 C46 1.3900 .
C41 C42 1.3900 .
C46 C45 1.3900 .
C46 H46 0.9500 .
C45 C44 1.3900 .
C45 H45 0.9500 .
C44 C43 1.3900 .
C44 C47 1.57(5) .
C43 C42 1.3900 .
C43 H43 0.9500 .
C42 H42 0.9500 .
C47 H47A 0.9800 .
C47 H47B 0.9800 .
C47 H47C 0.9800 .
C48 H48A 0.9800 .
C48 H48B 0.9800 .
C48 H48C 0.9800 .
C49 H49A 0.9800 .
C49 H49B 0.9800 .
C49 H49C 0.9800 .
C50 C55 1.3900 .
C50 C51 1.3900 .
C55 C54 1.3900 .
C55 H55 0.9500 .
C54 C53 1.3900 .
C54 H54 0.9500 .
C53 C52 1.3900 .
C53 C56 1.61(5) .
C52 C51 1.3900 .
C52 H52 0.9500 .
C51 H51 0.9500 .
C56 H56A 0.9800 .
C56 H56B 0.9800 .
C56 H56C 0.9800 .
C57 C58 1.55(3) .
C57 H57A 0.9800 .
C57 H57B 0.9800 .
C57 H57C 0.9800 .
C58 C63 1.3900 .
C58 C59 1.3900 .
C63 C62 1.3900 .
C63 H63 0.9500 .
C62 C61 1.3900 .
C62 H62 0.9500 .
C61 C60 1.3900 .
C61 H61 0.9500 .
C60 C59 1.3900 .
C60 H60 0.9500 .
C59 H59 0.9500 .

loop_
_smtbx_masks_void_nr
_smtbx_masks_void_average_x
_smtbx_masks_void_average_y
_smtbx_masks_void_average_z
_smtbx_masks_void_volume
_smtbx_masks_void_count_electrons
_smtbx_masks_void_content
1 -0.389 -0.081 0.000 2190.8 432.5 '6(C6 H14)'
